data_1504060
loop_
_publ_author_name
'Aquino, Maurizio'
'Safir, Imad'
'Elkhayat, Zobida'
'Gandara, Zoila'
'Perez, Manuel'
'Retailleau, Pascal'
'Arseniyadis, Sim\'eon'

_publ_section_title
;
 Competing domino processes: path-discriminating ability of epoxide
 stereochemistry at the angular position.
;
_journal_issue 16
_journal_name_full 'Organic letters'
_journal_page_first 3610
_journal_page_last 3613
_journal_paper_doi 10.1021/ol9013377
_journal_volume 11
_journal_year 2009
_chemical_formula_moiety 'C16 H22 O7'
_chemical_formula_sum 'C16 H22 O7'
_chemical_formula_weight 326.34
_chemical_name_systematic
; 
 ? 
;
_space_group_IT_number 14
_symmetry_cell_setting monoclinic
_symmetry_space_group_name_Hall '-P 2ybc'
_symmetry_space_group_name_H-M 'P 1 21/c 1'
_atom_sites_solution_hydrogens difmap
_atom_sites_solution_primary direct
_atom_sites_solution_secondary difmap
_audit_creation_method SHELXL-97
_cell_angle_alpha 90.00
_cell_angle_beta 100.819(5)
_cell_angle_gamma 90.00
_cell_formula_units_Z 4
_cell_length_a 10.367(1)
_cell_length_b 10.635(1)
_cell_length_c 14.676(2)
_cell_measurement_reflns_used 10807
_cell_measurement_temperature 293(2)
_cell_measurement_theta_max 26.73
_cell_measurement_theta_min 0.41
_cell_volume 1589.3(3)
_computing_cell_refinement 'DENZO (Otwinowski & Minor, 1997) COLLECT (Hooft, 1998)'
_computing_data_collection 'DENZO (Otwinowski & Minor, 1997) COLLECT (Hooft, 1998)'
_computing_data_reduction 'HKL package (Otwinowski & Minor, 1997)'
_computing_molecular_graphics 'PLATON (Spek, 1980-2004)'
_computing_publication_material 'SHELXL-97 (Sheldrick, 1997)'
_computing_structure_refinement 'SHELXL-97 (Sheldrick, 1997)'
_computing_structure_solution 'SHELXS-97 (Sheldrick, 1990)'
_diffrn_ambient_temperature 293(2)
_diffrn_measured_fraction_theta_full 0.991
_diffrn_measured_fraction_theta_max 0.991
_diffrn_measurement_device_type 'Nonius kappa-CCD diffractometer'
_diffrn_measurement_method 'phi and omega scans'
_diffrn_radiation_monochromator graphite
_diffrn_radiation_source 'fine-focus sealed tube'
_diffrn_radiation_type MoK\a
_diffrn_radiation_wavelength 0.71069
_diffrn_reflns_av_R_equivalents 0.0197
_diffrn_reflns_av_sigmaI/netI 0.0321
_diffrn_reflns_limit_h_max 13
_diffrn_reflns_limit_h_min -13
_diffrn_reflns_limit_k_max 13
_diffrn_reflns_limit_k_min -12
_diffrn_reflns_limit_l_max 18
_diffrn_reflns_limit_l_min -18
_diffrn_reflns_number 16596
_diffrn_reflns_theta_full 26.72
_diffrn_reflns_theta_max 26.72
_diffrn_reflns_theta_min 2.38
_exptl_absorpt_coefficient_mu 0.107
_exptl_absorpt_correction_T_max 0.966
_exptl_absorpt_correction_T_min 0.886
_exptl_absorpt_correction_type multi-scan
_exptl_absorpt_process_details 'Scalepack (Otwinowski & Minor, 1997)'
_exptl_crystal_colour colourless
_exptl_crystal_density_diffrn 1.364
_exptl_crystal_density_method 'not measured'
_exptl_crystal_description prism
_exptl_crystal_F_000 696
_exptl_crystal_size_max 0.45
_exptl_crystal_size_mid 0.45
_exptl_crystal_size_min 0.32
_refine_diff_density_max 0.252
_refine_diff_density_min -0.134
_refine_diff_density_rms 0.034
_refine_ls_extinction_coef 0.021(6)
_refine_ls_extinction_expression Fc^*^=kFc[1+0.001xFc^2^\l^3^/sin(2\q)]^-1/4^
_refine_ls_extinction_method SHELXL
_refine_ls_goodness_of_fit_ref 1.035
_refine_ls_hydrogen_treatment constr
_refine_ls_matrix_type full
_refine_ls_number_parameters 211
_refine_ls_number_reflns 3346
_refine_ls_number_restraints 0
_refine_ls_restrained_S_all 1.035
_refine_ls_R_factor_all 0.0635
_refine_ls_R_factor_gt 0.0429
_refine_ls_shift/su_max 0.000
_refine_ls_shift/su_mean 0.000
_refine_ls_structure_factor_coef Fsqd
_refine_ls_weighting_details 'calc w=1/[\s^2^(Fo^2^)+(0.0628P)^2^+0.2682P] where P=(Fo^2^+2Fc^2^)/3'
_refine_ls_weighting_scheme calc
_refine_ls_wR_factor_gt 0.1080
_refine_ls_wR_factor_ref 0.1194
_reflns_number_gt 2464
_reflns_number_total 3346
_reflns_threshold_expression >2sigma(I)
_cod_data_source_file ol9013377_si_002.cif
_cod_data_source_block compound_4
_cod_original_sg_symbol_H-M 'P 21/c'
_cod_database_code 1504060

loop_
_symmetry_equiv_pos_as_xyz
'x, y, z'
'-x, y+1/2, -z+1/2'
'-x, -y, -z'
'x, -y-1/2, z-1/2'

loop_
_atom_site_label
_atom_site_type_symbol
_atom_site_fract_x
_atom_site_fract_y
_atom_site_fract_z
_atom_site_U_iso_or_equiv
_atom_site_adp_type
_atom_site_occupancy
_atom_site_symmetry_multiplicity
_atom_site_calc_flag
_atom_site_refinement_flags
O6 O 0.71324(10) -0.05604(11) 0.97973(7) 0.0480(3) Uani 1 1 d .
O4 O 0.91570(10) 0.12350(13) 0.64482(7) 0.0535(3) Uani 1 1 d .
O3 O 0.75695(11) -0.10770(11) 0.77099(8) 0.0497(3) Uani 1 1 d .
O5 O 0.85774(12) 0.07336(12) 0.49442(8) 0.0556(3) Uani 1 1 d .
O7 O 0.89586(12) -0.01346(15) 1.08189(8) 0.0684(4) Uani 1 1 d .
O2 O 0.57541(10) 0.17490(11) 0.81000(7) 0.0459(3) Uani 1 1 d .
O1 O 0.74223(13) 0.14349(11) 0.93516(7) 0.0582(4) Uani 1 1 d .
C10 C 0.71740(13) 0.15009(14) 0.70623(9) 0.0378(4) Uani 1 1 d .
C11 C 0.80486(14) 0.05675(16) 0.66804(10) 0.0414(4) Uani 1 1 d .
H11 H 0.7549 0.0174 0.6120 0.050 Uiso 1 1 calc R
C15 C 0.79123(16) -0.06215(17) 1.06451(11) 0.0474(4) Uani 1 1 d .
C5 C 0.61624(13) 0.07910(14) 0.75170(10) 0.0375(4) Uani 1 1 d .
C6 C 0.49780(15) 0.02822(17) 0.68535(11) 0.0469(4) Uani 1 1 d .
H6A H 0.4326 0.0013 0.7208 0.056 Uiso 1 1 calc R
H6B H 0.5243 -0.0451 0.6541 0.056 Uiso 1 1 calc R
C7 C 0.43513(16) 0.12314(19) 0.61256(12) 0.0571(5) Uani 1 1 d .
H7A H 0.3662 0.0824 0.5686 0.069 Uiso 1 1 calc R
H7B H 0.3958 0.1907 0.6424 0.069 Uiso 1 1 calc R
C8 C 0.53676(17) 0.17690(19) 0.56159(11) 0.0579(5) Uani 1 1 d .
H8A H 0.4958 0.2385 0.5166 0.070 Uiso 1 1 calc R
H8B H 0.5721 0.1102 0.5285 0.070 Uiso 1 1 calc R
C9 C 0.64732(16) 0.23862(16) 0.62946(11) 0.0474(4) Uani 1 1 d .
H9A H 0.6119 0.3095 0.6583 0.057 Uiso 1 1 calc R
H9B H 0.7116 0.2711 0.5952 0.057 Uiso 1 1 calc R
C1 C 0.78763(14) 0.22951(16) 0.78914(10) 0.0437(4) Uani 1 1 d .
H1A H 0.8729 0.1943 0.8151 0.052 Uiso 1 1 calc R
H1B H 0.7990 0.3157 0.7704 0.052 Uiso 1 1 calc R
C2 C 0.69570(15) 0.22296(16) 0.85886(10) 0.0442(4) Uani 1 1 d .
H2 H 0.6819 0.3078 0.8814 0.053 Uiso 1 1 calc R
C13 C 0.92901(15) 0.12776(16) 0.55511(11) 0.0455(4) Uani 1 1 d .
C4 C 0.68050(15) -0.02636(15) 0.81668(10) 0.0420(4) Uani 1 1 d .
H4 H 0.6083 -0.0776 0.8310 0.050 Uiso 1 1 calc R
C3 C 0.76069(15) 0.01748(15) 0.91123(10) 0.0418(4) Uani 1 1 d .
H3 H 0.8543 0.0009 0.9139 0.050 Uiso 1 1 calc R
C12 C 0.85984(16) -0.04452(17) 0.73702(11) 0.0503(4) Uani 1 1 d .
H12A H 0.9088 -0.1048 0.7074 0.060 Uiso 1 1 calc R
H12B H 0.9198 -0.0069 0.7885 0.060 Uiso 1 1 calc R
C14 C 1.04071(18) 0.2099(2) 0.54304(14) 0.0635(5) Uani 1 1 d .
H14A H 1.0744 0.1830 0.4896 0.095 Uiso 1 1 calc R
H14B H 1.1088 0.2042 0.5971 0.095 Uiso 1 1 calc R
H14C H 1.0110 0.2953 0.5346 0.095 Uiso 1 1 calc R
C16 C 0.7299(2) -0.1374(3) 1.13021(14) 0.0812(7) Uani 1 1 d .
H16A H 0.7243 -0.2238 1.1109 0.122 Uiso 1 1 calc R
H16B H 0.6434 -0.1058 1.1309 0.122 Uiso 1 1 calc R
H16C H 0.7824 -0.1313 1.1913 0.122 Uiso 1 1 calc R

loop_
_atom_site_aniso_label
_atom_site_aniso_U_11
_atom_site_aniso_U_22
_atom_site_aniso_U_33
_atom_site_aniso_U_23
_atom_site_aniso_U_13
_atom_site_aniso_U_12
O6 0.0463(6) 0.0589(8) 0.0382(6) 0.0103(5) 0.0068(4) -0.0067(5)
O4 0.0422(6) 0.0740(9) 0.0457(6) -0.0117(6) 0.0119(5) -0.0141(5)
O3 0.0634(7) 0.0369(6) 0.0477(6) -0.0031(5) 0.0077(5) 0.0040(5)
O5 0.0613(7) 0.0625(8) 0.0431(6) -0.0030(6) 0.0101(5) -0.0041(6)
O7 0.0543(8) 0.1019(12) 0.0454(7) 0.0086(7) 0.0004(5) -0.0134(7)
O2 0.0461(6) 0.0468(7) 0.0459(6) -0.0079(5) 0.0120(5) -0.0014(5)
O1 0.0920(9) 0.0442(7) 0.0343(6) -0.0036(5) 0.0017(6) 0.0000(6)
C10 0.0390(7) 0.0402(9) 0.0331(7) 0.0004(6) 0.0042(6) -0.0031(6)
C11 0.0373(7) 0.0497(10) 0.0366(8) -0.0052(7) 0.0052(6) -0.0045(6)
C15 0.0492(9) 0.0555(11) 0.0373(8) 0.0043(7) 0.0076(7) 0.0034(8)
C5 0.0385(7) 0.0395(9) 0.0348(7) -0.0039(6) 0.0074(6) -0.0021(6)
C6 0.0386(8) 0.0508(10) 0.0499(9) -0.0076(8) 0.0045(6) -0.0064(7)
C7 0.0424(9) 0.0647(12) 0.0569(10) -0.0084(9) -0.0095(7) 0.0039(8)
C8 0.0607(10) 0.0656(12) 0.0413(9) 0.0063(9) -0.0066(7) 0.0091(9)
C9 0.0540(9) 0.0459(10) 0.0419(8) 0.0063(7) 0.0075(7) 0.0027(7)
C1 0.0452(8) 0.0416(9) 0.0421(8) -0.0034(7) 0.0025(6) -0.0060(7)
C2 0.0561(9) 0.0364(9) 0.0380(8) -0.0042(7) 0.0040(6) -0.0007(7)
C13 0.0439(8) 0.0470(10) 0.0475(9) 0.0004(7) 0.0136(7) 0.0051(7)
C4 0.0486(8) 0.0376(9) 0.0397(8) -0.0015(7) 0.0079(6) -0.0059(6)
C3 0.0497(8) 0.0413(9) 0.0348(7) 0.0026(7) 0.0086(6) -0.0041(6)
C12 0.0482(9) 0.0547(11) 0.0475(9) -0.0097(8) 0.0072(7) 0.0113(7)
C14 0.0601(11) 0.0603(12) 0.0768(13) -0.0020(10) 0.0303(9) -0.0074(9)
C16 0.0887(15) 0.1044(19) 0.0514(11) 0.0249(12) 0.0150(10) -0.0177(13)

loop_
_atom_type_symbol
_atom_type_description
_atom_type_scat_dispersion_real
_atom_type_scat_dispersion_imag
_atom_type_scat_source
C C .0033 .0016 'International Tables Vol C Tables 4.2.6.8 and 6.1.1.4'
H H .0000 .0000 'International Tables Vol C Tables 4.2.6.8 and 6.1.1.4'
O O .0106 .0060 'International Tables Vol C Tables 4.2.6.8 and 6.1.1.4'

loop_
_geom_angle_atom_site_label_1
_geom_angle_atom_site_label_2
_geom_angle_atom_site_label_3
_geom_angle
C15 O6 C3 116.59(12)
C13 O4 C11 118.55(12)
C4 O3 C12 113.40(12)
C2 O2 C5 103.12(11)
C3 O1 C2 114.44(11)
C11 C10 C9 111.17(12)
C11 C10 C5 109.93(12)
C9 C10 C5 110.48(12)
C11 C10 C1 114.92(12)
C9 C10 C1 109.22(13)
C5 C10 C1 100.65(11)
O4 C11 C12 106.91(12)
O4 C11 C10 108.77(13)
C12 C11 C10 113.17(12)
O4 C11 H11 109.3
C12 C11 H11 109.3
C10 C11 H11 109.3
O7 C15 O6 122.81(15)
O7 C15 C16 125.56(16)
O6 C15 C16 111.63(15)
O2 C5 C6 109.89(12)
O2 C5 C4 106.72(11)
C6 C5 C4 109.98(13)
O2 C5 C10 102.11(11)
C6 C5 C10 115.55(12)
C4 C5 C10 111.97(12)
C5 C6 C7 113.64(14)
C5 C6 H6A 108.8
C7 C6 H6A 108.8
C5 C6 H6B 108.8
C7 C6 H6B 108.8
H6A C6 H6B 107.7
C8 C7 C6 110.61(13)
C8 C7 H7A 109.5
C6 C7 H7A 109.5
C8 C7 H7B 109.5
C6 C7 H7B 109.5
H7A C7 H7B 108.1
C7 C8 C9 110.39(14)
C7 C8 H8A 109.6
C9 C8 H8A 109.6
C7 C8 H8B 109.6
C9 C8 H8B 109.6
H8A C8 H8B 108.1
C8 C9 C10 114.16(14)
C8 C9 H9A 108.7
C10 C9 H9A 108.7
C8 C9 H9B 108.7
C10 C9 H9B 108.7
H9A C9 H9B 107.6
C2 C1 C10 103.99(12)
C2 C1 H1A 111.0
C10 C1 H1A 111.0
C2 C1 H1B 111.0
C10 C1 H1B 111.0
H1A C1 H1B 109.0
O2 C2 O1 108.86(13)
O2 C2 C1 106.22(11)
O1 C2 C1 113.29(13)
O2 C2 H2 109.5
O1 C2 H2 109.5
C1 C2 H2 109.5
O5 C13 O4 123.28(15)
O5 C13 C14 125.59(16)
O4 C13 C14 111.11(15)
O3 C4 C5 111.42(12)
O3 C4 C3 110.62(12)
C5 C4 C3 115.62(13)
O3 C4 H4 106.2
C5 C4 H4 106.2
C3 C4 H4 106.2
O1 C3 O6 105.31(12)
O1 C3 C4 115.77(13)
O6 C3 C4 105.50(12)
O1 C3 H3 110.0
O6 C3 H3 110.0
C4 C3 H3 110.0
O3 C12 C11 110.86(12)
O3 C12 H12A 109.5
C11 C12 H12A 109.5
O3 C12 H12B 109.5
C11 C12 H12B 109.5
H12A C12 H12B 108.1
C13 C14 H14A 109.5
C13 C14 H14B 109.5
H14A C14 H14B 109.5
C13 C14 H14C 109.5
H14A C14 H14C 109.5
H14B C14 H14C 109.5
C15 C16 H16A 109.5
C15 C16 H16B 109.5
H16A C16 H16B 109.5
C15 C16 H16C 109.5
H16A C16 H16C 109.5
H16B C16 H16C 109.5

loop_
_geom_bond_atom_site_label_1
_geom_bond_atom_site_label_2
_geom_bond_distance
O6 C15 1.3522(19)
O6 C3 1.4315(18)
O4 C13 1.350(2)
O4 C11 1.4448(18)
O3 C4 1.4232(19)
O3 C12 1.427(2)
O5 C13 1.1946(19)
O7 C15 1.186(2)
O2 C2 1.4124(18)
O2 C5 1.4440(18)
O1 C3 1.407(2)
O1 C2 1.4136(19)
C10 C11 1.521(2)
C10 C9 1.542(2)
C10 C5 1.542(2)
C10 C1 1.5464(19)
C11 C12 1.514(2)
C11 H11 0.9800
C15 C16 1.485(3)
C5 C6 1.517(2)
C5 C4 1.540(2)
C6 C7 1.524(2)
C6 H6A 0.9700
C6 H6B 0.9700
C7 C8 1.514(3)
C7 H7A 0.9700
C7 H7B 0.9700
C8 C9 1.519(2)
C8 H8A 0.9700
C8 H8B 0.9700
C9 H9A 0.9700
C9 H9B 0.9700
C1 C2 1.525(2)
C1 H1A 0.9700
C1 H1B 0.9700
C2 H2 0.9800
C13 C14 1.487(2)
C4 C3 1.549(2)
C4 H4 0.9800
C3 H3 0.9800
C12 H12A 0.9700
C12 H12B 0.9700
C14 H14A 0.9600
C14 H14B 0.9600
C14 H14C 0.9600
C16 H16A 0.9600
C16 H16B 0.9600
C16 H16C 0.9600

loop_
_geom_torsion_atom_site_label_1
_geom_torsion_atom_site_label_2
_geom_torsion_atom_site_label_3
_geom_torsion_atom_site_label_4
_geom_torsion
C13 O4 C11 C12 121.75(15)
C13 O4 C11 C10 -115.72(15)
C9 C10 C11 O4 69.99(14)
C5 C10 C11 O4 -167.36(11)
C1 C10 C11 O4 -54.70(16)
C9 C10 C11 C12 -171.34(13)
C5 C10 C11 C12 -48.69(16)
C1 C10 C11 C12 63.96(17)
C3 O6 C15 O7 -2.5(2)
C3 O6 C15 C16 178.19(17)
C2 O2 C5 C6 -173.11(12)
C2 O2 C5 C4 67.68(14)
C2 O2 C5 C10 -49.97(13)
C11 C10 C5 O2 160.94(11)
C9 C10 C5 O2 -76.00(14)
C1 C10 C5 O2 39.33(13)
C11 C10 C5 C6 -79.84(15)
C9 C10 C5 C6 43.22(17)
C1 C10 C5 C6 158.55(13)
C11 C10 C5 C4 47.12(15)
C9 C10 C5 C4 170.18(12)
C1 C10 C5 C4 -74.49(14)
O2 C5 C6 C7 68.03(17)
C4 C5 C6 C7 -174.77(13)
C10 C5 C6 C7 -46.82(19)
C5 C6 C7 C8 53.24(19)
C6 C7 C8 C9 -57.9(2)
C7 C8 C9 C10 57.6(2)
C11 C10 C9 C8 73.41(17)
C5 C10 C9 C8 -48.92(18)
C1 C10 C9 C8 -158.75(14)
C11 C10 C1 C2 -133.56(13)
C9 C10 C1 C2 100.72(14)
C5 C10 C1 C2 -15.54(15)
C5 O2 C2 O1 -82.50(14)
C5 O2 C2 C1 39.81(15)
C3 O1 C2 O2 57.99(17)
C3 O1 C2 C1 -59.94(18)
C10 C1 C2 O2 -13.74(16)
C10 C1 C2 O1 105.72(14)
C11 O4 C13 O5 -4.2(2)
C11 O4 C13 C14 174.70(14)
C12 O3 C4 C5 59.05(15)
C12 O3 C4 C3 -71.04(15)
O2 C5 C4 O3 -163.32(11)
C6 C5 C4 O3 77.53(15)
C10 C5 C4 O3 -52.38(16)
O2 C5 C4 C3 -35.89(16)
C6 C5 C4 C3 -155.04(13)
C10 C5 C4 C3 75.06(16)
C2 O1 C3 O6 -138.97(13)
C2 O1 C3 C4 -22.88(19)
C15 O6 C3 O1 -75.48(16)
C15 O6 C3 C4 161.59(13)
O3 C4 C3 O1 141.21(14)
C5 C4 C3 O1 13.38(19)
O3 C4 C3 O6 -102.80(14)
C5 C4 C3 O6 129.37(13)
C4 O3 C12 C11 -59.77(16)
O4 C11 C12 O3 174.31(12)
C10 C11 C12 O3 54.57(17)
